data_4124710
loop_
_publ_author_name
'Ichida, H.'
'Nagai, K.'
'Sasaki, Y.'
'Pope, M.T.'

_publ_section_title
;
 Heteropolyvanadates Containing Two and Three Manganese(IV) Ions: Unusual
 Structural Features of Mn2V22O64(10-) and Mn3V12O40H3(5-)
;
_journal_name_full 'Journal of the American Chemical Society'
_journal_page_first 586
_journal_page_last 591
_journal_volume 111
_journal_year 1989
_chemical_formula_sum 'H40 K10 Mn2 O84 V22'
_chemical_name_systematic 'K10 Mn2 V22 O64 (H2 O)20'
_space_group_IT_number 2
_symmetry_space_group_name_Hall '-P 1'
_symmetry_space_group_name_H-M 'P -1'
_cell_angle_alpha 113.62
_cell_angle_beta 92.56
_cell_angle_gamma 79.54
_cell_formula_units_Z 1
_cell_length_a 15.71
_cell_length_b 12.671
_cell_length_c 10.281
_cell_volume 1843.040
_citation_journal_id_ASTM JACSAT
_cod_data_source_file Ichida_JACSAT_1989_1870.cif
_cod_data_source_block H40K10Mn2O84V22
_cod_original_cell_volume 1843.04
_cod_database_code 4124710

loop_
_symmetry_equiv_pos_as_xyz
x,y,z
-x,-y,-z

loop_
_atom_site_label
_atom_site_type_symbol
_atom_site_fract_x
_atom_site_fract_y
_atom_site_fract_z
_atom_site_occupancy
_atom_site_U_iso_or_equiv
O4 O-2 0.7808 0.1674 0.0785 1 0.0
O14 O-2 0.9442 0.3951 0.4053 1 0.0
O8 O-2 0.7964 0.4078 0.5414 1 0.0
O31 O-2 0.4704 0.201 0.3379 1 0.0
O11 O-2 0.8998 0.0139 0.2918 1 0.0
K1 K+1 0.9211 -0.0812 0.7323 1 0.0
O40 O-2 0.7439 0.763 0.1352 1 0.0
O37 O-2 0.8773 0.4175 0.8266 1 0.0
K4 K+1 0.9786 0.7828 0.2756 1 0.0
O10 O-2 0.6681 0.5568 0.3252 1 0.0
O3 O-2 0.6549 0.3915 0.4128 1 0.0
O21 O-2 0.5036 0.374 0.2736 1 0.0
O29 O-2 0.6598 0.4185 0.7045 1 0.0
O26 O-2 0.9686 0.5755 0.3204 1 0.0
O43 O-2 0.4902 0.8397 0.0354 0.5 0.0
O33 O-2 0.5404 0.1331 0.6377 1 0.0
O19 O-2 0.7803 0.2295 0.6169 1 0.0
O24 O-2 0.9257 0.1579 -0.0754 1 0.0
K3 K+1 0.6385 0.668 0.8891 1 0.0
O20 O-2 0.8233 0.5798 0.4628 1 0.0
O36 O-2 0.3608 0.2075 0.6268 1 0.0
O25 O-2 0.906 0.0369 0.5632 1 0.0
O35 O-2 0.8291 0.8183 0.4857 1 0.0
O32 O-2 0.5144 0.5361 0.1746 1 0.0
V1 V+5 0.8805 0.2993 0.3945 1 0.0
O41 O-2 0.2591 0.9023 0.2098 1 0.0
O6 O-2 0.6491 0.3649 0.1441 1 0.0
O30 O-2 0.6831 0.6144 0.6131 1 0.0
O12 O-2 0.9425 0.3618 0.1377 1 0.0
V3 V+5 0.5597 0.4916 0.3819 1 0.0
V8 V+5 0.6779 0.0766 0.3087 1 0.0
V10 V+5 0.7082 0.3238 0.5609 1 0.0
V2 V+5 0.5356 0.2917 0.3819 1 0.0
V5 V+5 0.876 0.2506 0.0682 1 0.0
O13 O-2 0.9243 0.218 0.4853 1 0.0
O9 O-2 0.6264 0.2184 0.4782 1 0.0
O27 O-2 0.6057 -0.0023 0.2824 1 0.0
O28 O-2 0.6728 0.5277 0.0403 1 0.0
V4 V+5 0.849 0.056 0.1525 1 0.0
O7 O-2 0.918 0.1844 0.2071 1 0.0
K5 K+1 0.361 0.0603 0.3361 1 0.0
O42 O-2 0.4523 0.9429 0.0287 0.5 0.0
O18 O-2 0.818 0.5483 0.1938 1 0.0
O15 O-2 0.7508 -0.0043 0.1541 1 0.0
O5 O-2 0.6257 0.1869 0.2252 1 0.0
V11 V+5 0.7321 0.5207 0.471 1 0.0
O34 O-2 0.8729 0.7161 0.7432 1 0.0
O38 O-2 0.9246 0.6275 0.0185 1 0.0
V7 V+5 0.8973 0.4966 0.2949 1 0.0
Mn1 Mn+4 0.7113 0.2773 0.2387 1 0.0
O17 O-2 0.7542 0.0294 0.4259 1 0.0
V6 V+5 0.8496 0.0968 0.4701 1 0.0
O1 O-2 0.7769 0.2037 0.3478 1 0.0
V9 V+5 0.7273 0.4644 0.1316 1 0.0
O39 O-2 0.7122 0.853 0.8667 1 0.0
O2 O-2 0.798 0.3723 0.2729 1 0.0
O16 O-2 0.7944 0.3413 0.0005 1 0.0
K2 K+1 0.4052 0.7023 0.1268 1 0.0
O22 O-2 0.4888 0.4008 0.5476 1 0.0
O23 O-2 0.8988 -0.0377 0.011 1 0.0
